data_4322011
loop_
_publ_author_name
'Andrew M. Dattelbaum'
'James D. Martin'

_publ_contact_author
;
James D. Martin 
    Department of Chemistry
    North Carolina State University
    Box 8204
    Raleigh, NC 27895-8204
;
_publ_contact_author_email jdmartin@ncsu.edu
_publ_contact_author_fax (919)-515-5079
_publ_contact_author_phone (919)-515-3402
_publ_section_title
;
 [H2NMe2]CuZrCl6: Hydrogen-Bond Induced Distortions in a Copper Zirconium
 Chloride Analogue of a Thiophosphate
;
_journal_name_full 'Inorganic Chemistry'
_journal_page_first 2369
_journal_page_last 2374
_journal_paper_doi 10.1021/ic9811906
_journal_volume 38
_journal_year 1999
_chemical_formula_moiety 'Zr Cu Cl6 N C2 '
_chemical_formula_sum 'C2 Cl6 Cu N Zr'
_chemical_formula_weight 405.51
_space_group_IT_number 15
_symmetry_cell_setting monoclinic
_symmetry_space_group_name_Hall '-C 2yc'
_symmetry_space_group_name_H-M 'C 1 2/c 1'
_cell_angle_alpha 90.0
_cell_angle_beta 110.287(5)
_cell_angle_gamma 90.0
_cell_formula_units_Z 4
_cell_length_a 10.1105(6)
_cell_length_b 9.9463(5)
_cell_length_c 12.7254(8)
_cell_measurement_reflns_used 24
_cell_measurement_temperature 293
_cell_measurement_theta_max 20.00
_cell_measurement_theta_min 18.50
_cell_volume 1200.31(13)
_computing_data_reduction 'NRCVAX DATRD2'
_computing_molecular_graphics NRCVAX
_computing_publication_material 'NRCVAX TABLES Jan 94 Version'
_computing_structure_refinement 'NRCVAX LSTSQ'
_computing_structure_solution 'NRCVAX SOLVER'
_diffrn_ambient_temperature 293
_diffrn_measurement_device 'Nonius CAD-4    '
_diffrn_measurement_method 'Theta/2theta scan b/P/b '
_diffrn_radiation_monochromator graphite
_diffrn_radiation_source 'xray tube'
_diffrn_radiation_type 'Molybdenum K\a'
_diffrn_radiation_wavelength .71073
_diffrn_reflns_av_R_equivalents .018
_diffrn_reflns_limit_h_max 13
_diffrn_reflns_limit_h_min -14
_diffrn_reflns_limit_k_max 13
_diffrn_reflns_limit_k_min 0
_diffrn_reflns_limit_l_max 17
_diffrn_reflns_limit_l_min 0
_diffrn_reflns_number 3541
_diffrn_reflns_theta_max 29.90
_diffrn_reflns_theta_min 0.00
_exptl_absorpt_coefficient_mu 3.93
_exptl_absorpt_correction_T_max .9978
_exptl_absorpt_correction_T_min .7686
_exptl_absorpt_correction_type empirical
_exptl_crystal_density_diffrn 2.244
_exptl_crystal_F_000 752.54
_exptl_crystal_size_max .42
_exptl_crystal_size_mid .22
_exptl_crystal_size_min .12
_refine_diff_density_max .94
_refine_diff_density_min -.84
_refine_ls_goodness_of_fit_obs 1.48
_refine_ls_matrix_type full
_refine_ls_number_parameters 55
_refine_ls_number_reflns 1378
_refine_ls_R_factor_all .028
_refine_ls_R_factor_obs .028
_refine_ls_shift/esd_max .000
_refine_ls_structure_factor_coef F
_refine_ls_weighting_details 'w = 1/(\s^2^(F)+ .0004F^2^)'
_refine_ls_weighting_scheme calc
_refine_ls_wR_factor_all .041
_refine_ls_wR_factor_obs .040
_reflns_number_observed 1379
_reflns_number_total 1735
_reflns_observed_criterion 'Inet > 2.5\s(Inet)'
_cod_data_source_file ic9811906_1.cif
_cod_data_source_block global
_cod_depositor_comments
;
The following automatic conversions were performed:

'_refine_ls_weighting_scheme' value '1/(\s^2^(F)+ .0004F^2^)' was
changed to 'calc'. New tag '_refine_ls_weighting_details' was
created. The value of the new tag was set to 'w = 1/(\s^2^(F)+
.0004F^2^)'.

Automatic conversion script
Id: cif_fix_values 3143 2015-03-26 13:38:13Z robertas 
;
_cod_original_cell_volume 1200.31(12)
_cod_original_sg_symbol_H-M 'C 2/c'
_cod_original_formula_sum 'Zr Cu Cl6 N C2 '
_cod_database_code 4322011

loop_
_symmetry_equiv_pos_as_xyz
x,y,z
-x,-y,-z
1/2+x,1/2+y,z
1/2-x,1/2-y,-z
-x,y,1/2-z
x,-y,1/2+z
1/2-x,1/2+y,1/2-z
1/2+x,1/2-y,1/2+z

loop_
_atom_site_aniso_label
_atom_site_aniso_U_11
_atom_site_aniso_U_22
_atom_site_aniso_U_33
_atom_site_aniso_U_12
_atom_site_aniso_U_13
_atom_site_aniso_U_23
_atom_site_aniso_type_symbol
Zr .03205(19) .03668(20) .02229(17) -.00686(16) .00886(13) -.00009(15) Zr
Cu .0922(11) .0824(6) .0541(14) -.0373(13) .0451(10) -.0251(12) Cu
Cl(1) .0474(4) .0605(5) .0377(4) -.0158(4) .0225(3) .0000(3) Cl
Cl(2) .0631(5) .0492(4) .0371(4) -.0236(4) .0205(4) -.0125(3) Cl
Cl(3) .0488(5) .0618(6) .0544(5) .0120(4) .0120(4) .0164(4) Cl

loop_
_atom_site_label
_atom_site_fract_x
_atom_site_fract_y
_atom_site_fract_z
_atom_site_U_iso_or_equiv
_atom_site_thermal_displace_type
_atom_site_refinement_flags
_atom_site_type_symbol
Zr .00000 .00000 .00000 .03049(19) Uij S Zr
Cu -.0080(5) .06049(12) .2409(4) .0711(13) Uij . Cu
Cl(1) -.14980(9) -.08332(9) .10606(7) .0465(4) Uij . Cl
Cl(2) .10317(10) .17811(9) .14397(6) .0490(4) Uij . Cl
Cl(3) .18643(9) -.15222(10) .10434(8) .0565(5) Uij . Cl
C(1) .5188(19) .0523(17) .1807(14) .102(5) Uiso . C
C(2) .4953(14) .0524(14) .3649(10) .082(3) Uiso . C
N(a) .4578(14) .1201(11) .2506(16) .135(5) Uiso . N

loop_
_atom_type_symbol
_atom_type_description
_atom_type_scat_dispersion_real
_atom_type_scat_dispersion_imag
_atom_type_scat_source
Zr ? -2.965 .560 'International Tables Vol. IV Table 2.2B'
Cu ? .263 1.266 'International Tables Vol. IV Table 2.2B'
Cl ? .132 .159 'International Tables Vol. IV Table 2.2B'
N ? .004 .003 'International Tables Vol. IV Table 2.2B'
C ? .002 .002 'International Tables Vol. IV Table 2.2B'
H ? .000 .000 'International Tables Vol. IV Table 2.2B'

loop_
_geom_angle_atom_site_label_1
_geom_angle_atom_site_label_2
_geom_angle_atom_site_label_3
_geom_angle
_geom_angle_site_symmetry_1
_geom_angle_site_symmetry_2
_geom_angle_site_symmetry_3
_geom_angle_publ_flag
Cl(1) Zr Cl(1)a 180.0 ? ? ? ?
Cl(1) Zr Cl(2) 90.93(3) ? ? ? ?
Cl(1) Zr Cl(2)a 89.07(3) ? ? ? ?
Cl(1) Zr Cl(3) 89.93(3) ? ? ? ?
Cl(1) Zr Cl(3)a 90.07(3) ? ? ? ?
Cl(1)a Zr Cl(2) 89.07(3) ? ? ? ?
Cl(1)a Zr Cl(2)a 90.93(3) ? ? ? ?
Cl(1)a Zr Cl(3) 90.07(3) ? ? ? ?
Cl(1)a Zr Cl(3)a 89.93(3) ? ? ? ?
Cl(2) Zr Cl(2)a 180.0 ? ? ? ?
Cl(2) Zr Cl(3) 89.63(3) ? ? ? ?
Cl(2) Zr Cl(3)a 90.37(3) ? ? ? ?
Cl(2)a Zr Cl(3) 90.37(3) ? ? ? ?
Cl(2)a Zr Cl(3)a 89.63(3) ? ? ? ?
Cl(3) Zr Cl(3)a 180.0 ? ? ? ?
Cub Cu Cl(1) 141.2(5) ? ? ? ?
Cub Cu Cl(1)b 35.4(5) ? ? ? ?
Cub Cu Cl(2) 103.8(14) ? ? ? ?
Cub Cu Cl(2)b 70.6(14) ? ? ? ?
Cl(1) Cu Cl(1)b 106.79(6) ? ? ? ?
Cl(1) Cu Cl(2) 102.31(19) ? ? ? ?
Cl(1) Cu Cl(2)b 119.54(19) ? ? ? ?
Cl(1)b Cu Cl(2) 114.70(18) ? ? ? ?
Cl(1)b Cu Cl(2)b 95.09(17) ? ? ? ?
Cl(2) Cu Cl(2)b 118.38(6) ? ? ? ?
Zr Cl(1) Cu 81.91(12) ? ? ? ?
Zr Cl(1) Cub 83.57(11) ? ? ? ?
Cu Cl(1) Cub 3.35(10) ? ? ? ?
Zr Cl(2) Cu 82.71(9) ? ? ? ?
Zr Cl(2) Cub 86.95(9) ? ? ? ?
Cu Cl(2) Cub 5.57(16) ? ? ? ?
C(2)l C(1) N(a) 130(3) ? ? ? ?
C(2)l C(1) N(a)l 140(3) ? ? ? ?
N(a) C(1) N(a)l 37.2(11) ? ? ? ?
C(1)l C(2) N(a) 26.3(21) ? ? ? ?
C(1) N(a) C(1)l 101.1(14) ? ? ? ?
C(1) N(a) C(2) 111.7(12) ? ? ? ?
C(1) N(a) N(a)l 48.5(15) ? ? ? ?
C(1)l N(a) C(2) 13.2(11) ? ? ? ?
C(1)l N(a) N(a)l 94.4(19) ? ? ? ?
C(2) N(a) N(a)l 95.6(18) ? ? ? ?

loop_
_geom_bond_atom_site_label_1
_geom_bond_atom_site_label_2
_geom_bond_distance
_geom_bond_site_symmetry_1
_geom_bond_site_symmetry_2
_geom_bond_publ_flag
Zr Cu 3.152(5) ? ? ?
Zr Cua 3.152(5) ? ? ?
Zr Cub 3.325(5) ? ? ?
Zr Cuc 3.325(5) ? ? ?
Zr Cl(1) 2.4939(7) ? ? ?
Zr Cl(1)a 2.4939(7) ? ? ?
Zr Cl(1)b 4.7798(9) ? ? ?
Zr Cl(1)c 4.7798(9) ? ? ?
Zr Cl(2) 2.5016(7) ? ? ?
Zr Cl(2)a 2.5016(7) ? ? ?
Zr Cl(3) 2.4233(8) ? ? ?
Zr Cl(3)a 2.4233(8) ? ? ?
Cu Zrb 3.325(5) ? ? ?
Cu Cub .233(9) ? ? ?
Cu Cl(1) 2.311(3) ? ? ?
Cu Cl(1)b 2.496(4) ? ? ?
Cu Cl(2) 2.261(4) ? ? ?
Cu Cl(2)b 2.328(4) ? ? ?
Cu Cl(3) 3.705(4) ? ? ?
Cu Cl(3)d 4.124(4) ? ? ?
Cu Cl(3)a 4.230(5) ? ? ?
Cu Cl(3)b 3.752(4) ? ? ?
Cu Cl(3)e 4.263(3) ? ? ?
Cu Cl(3)f 4.448(5) ? ? ?
Cl(1) Zrb 4.7798(9) ? ? ?
Cl(1) Cub 2.496(4) ? ? ?
Cl(1) Cl(1)g 4.3119(17) ? ? ?
Cl(1) Cl(1)b 3.8602(17) ? ? ?
Cl(1) Cl(2) 3.5609(11) ? ? ?
Cl(1) Cl(2)h 3.5968(11) ? ? ?
Cl(1) Cl(2)a 3.5036(11) ? ? ?
Cl(1) Cl(2)b 4.0078(12) ? ? ?
Cl(1) Cl(3) 3.4753(13) ? ? ?
Cl(1) Cl(3)d 4.5938(14) ? ? ?
Cl(1) Cl(3)a 3.4794(12) ? ? ?
Cl(1) Cl(3)b 3.8904(13) ? ? ?
Cl(1) C(1)h 3.978(17) ? ? ?
Cl(1) C(2)b 3.880(13) ? ? ?
Cl(1) C(2)i 3.912(14) ? ? ?
Cl(1) C(2)j 3.841(12) ? ? ?
Cl(1) N(a)h 3.447(14) ? ? ?
Cl(1) N(a)i 3.653(12) ? ? ?
Cl(2) Cub 2.328(4) ? ? ?
Cl(2) Cl(1)k 3.5968(11) ? ? ?
Cl(2) Cl(1)a 3.5036(11) ? ? ?
Cl(2) Cl(1)b 4.0078(12) ? ? ?
Cl(2) Cl(2)b 3.9418(17) ? ? ?
Cl(2) Cl(3) 3.4717(13) ? ? ?
Cl(2) Cl(3)d 4.4025(14) ? ? ?
Cl(2) Cl(3)a 3.4940(12) ? ? ?
Cl(2) Cl(3)e 3.5926(11) ? ? ?
Cl(2) C(1)d 3.882(17) ? ? ?
Cl(2) C(1)l 3.904(18) ? ? ?
Cl(2) C(2)e 3.845(14) ? ? ?
Cl(2) N(a) 3.414(14) ? ? ?
Cl(3) Cum 4.124(4) ? ? ?
Cl(3) Cua 4.230(5) ? ? ?
Cl(3) Cub 3.752(4) ? ? ?
Cl(3) Cui 4.263(3) ? ? ?
Cl(3) Cuc 4.448(5) ? ? ?
Cl(3) Cl(1)m 4.5938(14) ? ? ?
Cl(3) Cl(1)a 3.4794(12) ? ? ?
Cl(3) Cl(1)b 3.8904(13) ? ? ?
Cl(3) Cl(2)m 4.4025(14) ? ? ?
Cl(3) Cl(2)a 3.4940(12) ? ? ?
Cl(3) Cl(2)i 3.5926(11) ? ? ?
Cl(3) Cl(3)a 4.8467(17) ? ? ?
Cl(3) Cl(3)n 3.8541(21) ? ? ?
Cl(3) C(1) 3.756(18) ? ? ?
Cl(3) C(1)h 3.688(17) ? ? ?
Cl(3) C(1)l 3.853(17) ? ? ?
Cl(3) C(2)l 3.711(13) ? ? ?
Cl(3) C(2)i 3.558(14) ? ? ?
Cl(3) N(a) 3.846(13) ? ? ?
C(1) Cl(1)k 3.978(17) ? ? ?
C(1) Cl(2)m 3.882(17) ? ? ?
C(1) Cl(2)l 3.904(18) ? ? ?
C(1) Cl(3)k 3.688(17) ? ? ?
C(1) Cl(3)l 3.853(17) ? ? ?
C(1) C(1)l 1.93(3) ? ? ?
C(1) C(2) 2.437(21) ? ? ?
C(1) C(2)l .548(20) ? ? ?
C(1) N(a) 1.416(23) ? ? ?
C(1) N(a)l 1.063(24) ? ? ?
C(2) Cl(1)b 3.880(13) ? ? ?
C(2) Cl(1)e 3.912(14) ? ? ?
C(2) Cl(1)o 3.841(12) ? ? ?
C(2) Cl(2)i 3.845(14) ? ? ?
C(2) Cl(3)l 3.711(13) ? ? ?
C(2) Cl(3)e 3.558(14) ? ? ?
C(2) C(1)l .548(20) ? ? ?
C(2) C(2)l 2.959(25) ? ? ?
C(2) N(a) 1.526(22) ? ? ?
C(2) N(a)l 1.823(22) ? ? ?
N(a) Cl(1)k 3.447(14) ? ? ?
N(a) Cl(1)e 3.653(12) ? ? ?
N(a) Cl(3)e 3.540(15) ? ? ?
N(a) C(1)l 1.063(24) ? ? ?
N(a) C(2)l 1.823(22) ? ? ?
N(a) N(a)l .86(3) ? ? ?
